data_7018543
loop_
_publ_author_name
'Liu, Kefeng'
'Wu, Qiaolin'
'Luo, Xuyang'
'Gao, Wei'
'Mu, Ying'

_publ_section_title
;
 Synthesis, characterization, and catalytic properties of new
 half-sandwich zirconium(iv) complexes.
;
_journal_issue 12
_journal_name_full 'Dalton transactions (Cambridge, England : 2003)'
_journal_page_first 3461
_journal_page_last 3467
_journal_paper_doi 10.1039/c2dt12105k
_journal_volume 41
_journal_year 2012
_chemical_formula_sum 'C31 H44 Cl2 N2 Zr'
_chemical_formula_weight 606.80
_chemical_name_systematic
;
?
;
_space_group_IT_number 14
_symmetry_cell_setting monoclinic
_symmetry_space_group_name_Hall '-P 2ybc'
_symmetry_space_group_name_H-M 'P 1 21/c 1'
_atom_sites_solution_hydrogens geom
_atom_sites_solution_primary direct
_atom_sites_solution_secondary difmap
_audit_creation_method SHELXL-97
_cell_angle_alpha 90.00
_cell_angle_beta 116.601(15)
_cell_angle_gamma 90.00
_cell_formula_units_Z 4
_cell_length_a 20.13(2)
_cell_length_b 8.833(10)
_cell_length_c 19.65(2)
_cell_measurement_reflns_used 4559
_cell_measurement_temperature 293(2)
_cell_measurement_theta_max 21.3
_cell_measurement_theta_min 2.07
_cell_volume 3124(6)
_computing_cell_refinement 'Bruker XSCANS'
_computing_data_collection 'Bruker XSCANS'
_computing_data_reduction 'Bruker SHELXTL'
_computing_molecular_graphics 'Bruker SHELXTL'
_computing_publication_material 'Bruker SHELXTL'
_computing_structure_refinement 'SHELXL-97 (Sheldrick, 1997)'
_computing_structure_solution 'SHELXS-97 (Sheldrick, 1990)'
_diffrn_ambient_temperature 293(2)
_diffrn_measured_fraction_theta_full 0.978
_diffrn_measured_fraction_theta_max 0.978
_diffrn_measurement_device_type 'Bruker P4'
_diffrn_measurement_method '\w scans'
_diffrn_radiation_monochromator graphite
_diffrn_radiation_source 'fine-focus sealed tube'
_diffrn_radiation_type MoK\a
_diffrn_radiation_wavelength 0.71073
_diffrn_reflns_av_R_equivalents 0.1307
_diffrn_reflns_av_sigmaI/netI 0.1063
_diffrn_reflns_limit_h_max 23
_diffrn_reflns_limit_h_min -23
_diffrn_reflns_limit_k_max 10
_diffrn_reflns_limit_k_min -10
_diffrn_reflns_limit_l_max 23
_diffrn_reflns_limit_l_min -23
_diffrn_reflns_number 27146
_diffrn_reflns_theta_full 25.25
_diffrn_reflns_theta_max 25.25
_diffrn_reflns_theta_min 2.07
_diffrn_standards_decay_% 0
_diffrn_standards_interval_count 0
_diffrn_standards_interval_time 0
_diffrn_standards_number 0
_exptl_absorpt_coefficient_mu 0.544
_exptl_absorpt_correction_T_max 0.937
_exptl_absorpt_correction_T_min 0.902
_exptl_absorpt_correction_type empirical
_exptl_crystal_colour colourless
_exptl_crystal_density_diffrn 1.290
_exptl_crystal_density_method 'not measured'
_exptl_crystal_description block
_exptl_crystal_F_000 1272
_exptl_crystal_size_max 0.19
_exptl_crystal_size_mid 0.17
_exptl_crystal_size_min 0.12
_refine_diff_density_max 0.987
_refine_diff_density_min -1.436
_refine_diff_density_rms 0.134
_refine_ls_extinction_coef 0.0041(6)
_refine_ls_extinction_expression Fc^*^=kFc[1+0.001xFc^2^\l^3^/sin(2\q)]^-1/4^
_refine_ls_extinction_method SHELXL
_refine_ls_goodness_of_fit_ref 1.131
_refine_ls_hydrogen_treatment constr
_refine_ls_matrix_type full
_refine_ls_number_parameters 337
_refine_ls_number_reflns 5539
_refine_ls_number_restraints 12
_refine_ls_restrained_S_all 1.135
_refine_ls_R_factor_all 0.1605
_refine_ls_R_factor_gt 0.1051
_refine_ls_shift/su_max 0.000
_refine_ls_shift/su_mean 0.000
_refine_ls_structure_factor_coef Fsqd
_refine_ls_weighting_details 'calc w=1/[\s^2^(Fo^2^)+(0.0483P)^2^+42.7448P] where P=(Fo^2^+2Fc^2^)/3'
_refine_ls_weighting_scheme calc
_refine_ls_wR_factor_gt 0.2428
_refine_ls_wR_factor_ref 0.2709
_reflns_number_gt 3377
_reflns_number_total 5539
_reflns_threshold_expression >2sigma(I)
_cod_data_source_file c2dt12105k.txt
_cod_data_source_block C2
_cod_depositor_comments
;
The following automatic conversions were performed:

'_symmetry_cell_setting' value 'Monoclinic' changed to 'monoclinic'
according to /home/saulius/struct/CIF-dictionaries/cif_core.dic
dictionary named 'cif_core.dic' version 2.4.1 from 2010-06-29.

Automatic conversion script
Id: cif_fix_values 1715 2011-07-08 13:25:40Z adriana 
;
_cod_original_cell_volume 3125(6)
_cod_original_sg_symbol_H-M 'P2(1)/c '
_cod_database_code 7018543

loop_
_symmetry_equiv_pos_as_xyz
'x, y, z'
'-x, y+1/2, -z+1/2'
'-x, -y, -z'
'x, -y-1/2, z-1/2'

loop_
_atom_site_label
_atom_site_type_symbol
_atom_site_fract_x
_atom_site_fract_y
_atom_site_fract_z
_atom_site_U_iso_or_equiv
_atom_site_adp_type
_atom_site_occupancy
_atom_site_symmetry_multiplicity
_atom_site_calc_flag
_atom_site_refinement_flags
Zr1 Zr 0.69383(5) 0.43640(12) 0.87004(6) 0.0387(4) Uani 1 1 d .
Cl1 Cl 0.63546(18) 0.1959(4) 0.8286(2) 0.0796(13) Uani 1 1 d .
Cl2 Cl 0.78738(17) 0.4494(5) 0.8254(2) 0.0742(11) Uani 1 1 d .
N1 N 0.7549(4) 0.4112(9) 0.9848(5) 0.036(2) Uani 1 1 d .
N2 N 0.8562(5) 0.4899(13) 1.1975(6) 0.060(3) Uani 1 1 d .
C1 C 0.6175(6) 0.6539(13) 0.8793(7) 0.053(3) Uani 1 1 d .
C2 C 0.6600(5) 0.7072(12) 0.8426(7) 0.041(3) Uani 1 1 d U
C3 C 0.6327(6) 0.6419(13) 0.7693(7) 0.051(3) Uani 1 1 d .
C4 C 0.5754(6) 0.5434(13) 0.7611(7) 0.048(3) Uani 1 1 d .
C5 C 0.5662(5) 0.5444(12) 0.8289(7) 0.044(3) Uani 1 1 d .
C6 C 0.6183(7) 0.7139(17) 0.9502(8) 0.076(5) Uani 1 1 d .
H6A H 0.5711 0.7595 0.9386 0.114 Uiso 1 1 calc R
H6B H 0.6568 0.7885 0.9721 0.114 Uiso 1 1 calc R
H6C H 0.6274 0.6326 0.9857 0.114 Uiso 1 1 calc R
C7 C 0.7205(8) 0.8301(17) 0.8728(9) 0.083(5) Uani 1 1 d U
H7A H 0.7685 0.7838 0.8900 0.125 Uiso 1 1 calc R
H7B H 0.7180 0.8824 0.9144 0.125 Uiso 1 1 calc R
H7C H 0.7129 0.9007 0.8328 0.125 Uiso 1 1 calc R
C8 C 0.6570(8) 0.6834(16) 0.7098(9) 0.081(5) Uani 1 1 d .
H8A H 0.6531 0.5964 0.6788 0.121 Uiso 1 1 calc R
H8B H 0.7077 0.7173 0.7340 0.121 Uiso 1 1 calc R
H8C H 0.6259 0.7630 0.6783 0.121 Uiso 1 1 calc R
C9 C 0.5292(7) 0.4520(16) 0.6914(7) 0.068(4) Uani 1 1 d .
H9A H 0.4866 0.5099 0.6582 0.102 Uiso 1 1 calc R
H9B H 0.5131 0.3607 0.7061 0.102 Uiso 1 1 calc R
H9C H 0.5583 0.4268 0.6654 0.102 Uiso 1 1 calc R
C10 C 0.5051(6) 0.4707(15) 0.8399(7) 0.060(4) Uani 1 1 d .
H10A H 0.4601 0.5277 0.8136 0.091 Uiso 1 1 calc R
H10B H 0.5180 0.4673 0.8932 0.091 Uiso 1 1 calc R
H10C H 0.4977 0.3695 0.8200 0.091 Uiso 1 1 calc R
C11 C 0.7665(6) 0.2705(13) 1.0249(7) 0.045(3) Uani 1 1 d .
C12 C 0.7174(8) 0.2284(15) 1.0547(8) 0.062(4) Uani 1 1 d .
C13 C 0.7282(10) 0.0908(16) 1.0936(9) 0.083(5) Uani 1 1 d .
H13 H 0.6968 0.0649 1.1149 0.099 Uiso 1 1 calc R
C14 C 0.7845(11) -0.0073(18) 1.1011(9) 0.092(6) Uani 1 1 d .
H14 H 0.7907 -0.0985 1.1269 0.111 Uiso 1 1 calc R
C15 C 0.8323(10) 0.0316(14) 1.0694(8) 0.074(4) Uani 1 1 d .
H15 H 0.8695 -0.0355 1.0735 0.089 Uiso 1 1 calc R
C16 C 0.8251(6) 0.1689(13) 1.0319(6) 0.049(3) Uani 1 1 d .
C17 C 0.6507(7) 0.3265(17) 1.0456(9) 0.070(4) Uani 1 1 d .
H17 H 0.6461 0.4105 1.0112 0.084 Uiso 1 1 calc R
C18 C 0.6618(8) 0.393(2) 1.1220(9) 0.089(5) Uani 1 1 d .
H18A H 0.6610 0.3129 1.1546 0.133 Uiso 1 1 calc R
H18B H 0.6227 0.4636 1.1137 0.133 Uiso 1 1 calc R
H18C H 0.7088 0.4442 1.1456 0.133 Uiso 1 1 calc R
C19 C 0.5768(8) 0.233(2) 1.0098(9) 0.089(5) Uani 1 1 d .
H19A H 0.5703 0.1900 0.9623 0.133 Uiso 1 1 calc R
H19B H 0.5356 0.2980 1.0012 0.133 Uiso 1 1 calc R
H19C H 0.5792 0.1530 1.0440 0.133 Uiso 1 1 calc R
C20 C 0.8772(5) 0.2041(12) 0.9988(6) 0.044(3) Uani 1 1 d .
H20 H 0.8686 0.3089 0.9805 0.053 Uiso 1 1 calc R
C21 C 0.9601(6) 0.1901(16) 1.0613(8) 0.076(5) Uani 1 1 d .
H21A H 0.9662 0.2438 1.1062 0.114 Uiso 1 1 calc R
H21B H 0.9925 0.2326 1.0423 0.114 Uiso 1 1 calc R
H21C H 0.9722 0.0852 1.0735 0.114 Uiso 1 1 calc R
C22 C 0.8667(6) 0.1002(13) 0.9317(7) 0.057(3) Uani 1 1 d .
H22A H 0.8779 -0.0024 0.9493 0.085 Uiso 1 1 calc R
H22B H 0.8994 0.1319 0.9109 0.085 Uiso 1 1 calc R
H22C H 0.8162 0.1063 0.8931 0.085 Uiso 1 1 calc R
C23 C 0.7859(5) 0.5450(12) 1.0355(7) 0.047(3) Uani 1 1 d .
H23A H 0.7630 0.5503 1.0696 0.056 Uiso 1 1 calc R
H23B H 0.7716 0.6356 1.0043 0.056 Uiso 1 1 calc R
C24 C 0.8715(6) 0.5466(13) 1.0842(7) 0.050(3) Uani 1 1 d .
C25 C 0.9032(6) 0.5178(13) 1.1621(7) 0.047(3) Uani 1 1 d .
C26 C 0.9819(6) 0.5161(15) 1.2034(8) 0.064(4) Uani 1 1 d .
H26 H 1.0041 0.4951 1.2552 0.076 Uiso 1 1 calc R
C27 C 1.0255(6) 0.5451(17) 1.1678(8) 0.070(4) Uani 1 1 d .
H27 H 1.0769 0.5421 1.1959 0.084 Uiso 1 1 calc R
C28 C 0.9944(6) 0.5793(15) 1.0900(9) 0.065(4) Uani 1 1 d .
H28 H 1.0244 0.6014 1.0665 0.079 Uiso 1 1 calc R
C29 C 0.9159(6) 0.5793(14) 1.0481(8) 0.056(3) Uani 1 1 d .
H29 H 0.8939 0.6013 0.9964 0.068 Uiso 1 1 calc R
C30 C 0.8719(9) 0.3460(17) 1.2384(10) 0.086(5) Uani 1 1 d .
H30A H 0.8744 0.2668 1.2062 0.130 Uiso 1 1 calc R
H30B H 0.8330 0.3239 1.2526 0.130 Uiso 1 1 calc R
H30C H 0.9185 0.3528 1.2834 0.130 Uiso 1 1 calc R
C31 C 0.8583(8) 0.6125(16) 1.2487(8) 0.071(4) Uani 1 1 d .
H31A H 0.9074 0.6198 1.2901 0.107 Uiso 1 1 calc R
H31B H 0.8235 0.5917 1.2685 0.107 Uiso 1 1 calc R
H31C H 0.8456 0.7064 1.2212 0.107 Uiso 1 1 calc R

loop_
_atom_site_aniso_label
_atom_site_aniso_U_11
_atom_site_aniso_U_22
_atom_site_aniso_U_33
_atom_site_aniso_U_23
_atom_site_aniso_U_13
_atom_site_aniso_U_12
Zr1 0.0219(5) 0.0328(6) 0.0449(7) 0.0012(5) 0.0002(4) 0.0069(4)
Cl1 0.0595(19) 0.0372(17) 0.082(3) -0.0101(17) -0.0217(17) 0.0047(15)
Cl2 0.0505(17) 0.108(3) 0.065(2) 0.034(2) 0.0267(16) 0.042(2)
N1 0.028(4) 0.034(5) 0.038(5) -0.002(4) 0.007(4) -0.002(4)
N2 0.044(6) 0.063(7) 0.062(7) -0.006(6) 0.014(5) -0.006(5)
C1 0.048(7) 0.041(7) 0.062(8) -0.003(6) 0.018(6) 0.023(6)
C2 0.020(4) 0.038(4) 0.049(5) 0.004(4) 0.000(3) 0.002(3)
C3 0.042(6) 0.035(6) 0.063(9) 0.017(6) 0.013(6) 0.019(5)
C4 0.033(5) 0.038(7) 0.060(8) 0.015(6) 0.009(5) 0.015(5)
C5 0.021(5) 0.039(6) 0.058(7) 0.009(6) 0.006(5) 0.009(5)
C6 0.057(8) 0.073(10) 0.069(10) -0.016(8) 0.002(7) 0.028(7)
C7 0.072(6) 0.073(6) 0.092(6) 0.002(4) 0.026(4) 0.000(4)
C8 0.065(9) 0.060(9) 0.112(13) 0.037(9) 0.035(9) 0.035(7)
C9 0.059(8) 0.064(9) 0.046(8) -0.008(7) -0.007(6) 0.017(7)
C10 0.033(6) 0.075(9) 0.061(8) 0.018(7) 0.009(6) 0.007(6)
C11 0.044(6) 0.043(7) 0.039(7) 0.000(5) 0.010(5) -0.004(5)
C12 0.066(8) 0.054(8) 0.061(9) 0.002(7) 0.024(7) -0.006(7)
C13 0.115(13) 0.049(9) 0.074(11) 0.001(8) 0.033(10) -0.017(9)
C14 0.147(17) 0.046(9) 0.064(11) 0.012(8) 0.030(11) 0.000(10)
C15 0.117(13) 0.033(7) 0.060(9) 0.003(6) 0.028(9) 0.001(7)
C16 0.048(7) 0.041(7) 0.037(7) 0.004(5) 0.000(5) 0.005(5)
C17 0.064(8) 0.070(9) 0.088(12) -0.009(8) 0.044(8) -0.013(7)
C18 0.058(9) 0.124(15) 0.090(12) -0.032(11) 0.038(9) -0.025(9)
C19 0.062(9) 0.117(14) 0.067(11) 0.018(10) 0.010(8) -0.027(9)
C20 0.032(5) 0.038(6) 0.038(7) 0.004(5) -0.006(5) 0.012(5)
C21 0.035(6) 0.070(9) 0.078(10) 0.001(8) -0.016(6) 0.009(6)
C22 0.040(6) 0.047(7) 0.058(8) -0.006(6) 0.000(6) -0.001(5)
C23 0.033(5) 0.038(6) 0.065(8) 0.000(6) 0.017(5) 0.003(5)
C24 0.031(5) 0.038(6) 0.068(8) -0.003(6) 0.011(6) -0.007(5)
C25 0.034(6) 0.044(7) 0.048(7) -0.007(5) 0.006(5) -0.007(5)
C26 0.037(6) 0.073(9) 0.057(8) -0.010(7) 0.000(6) -0.003(6)
C27 0.024(6) 0.089(11) 0.077(10) -0.019(9) 0.006(6) -0.012(7)
C28 0.035(6) 0.066(9) 0.088(11) -0.014(8) 0.021(7) -0.016(6)
C29 0.047(7) 0.048(7) 0.067(9) -0.006(7) 0.019(6) -0.016(6)
C30 0.096(12) 0.059(10) 0.096(13) 0.003(9) 0.036(10) -0.017(9)
C31 0.064(9) 0.075(10) 0.058(9) 0.007(8) 0.013(7) 0.009(7)

loop_
_atom_type_symbol
_atom_type_description
_atom_type_scat_dispersion_real
_atom_type_scat_dispersion_imag
_atom_type_scat_source
C C 0.0033 0.0016 'International Tables Vol C Tables 4.2.6.8 and 6.1.1.4'
H H 0.0000 0.0000 'International Tables Vol C Tables 4.2.6.8 and 6.1.1.4'
N N 0.0061 0.0033 'International Tables Vol C Tables 4.2.6.8 and 6.1.1.4'
Cl Cl 0.1484 0.1585 'International Tables Vol C Tables 4.2.6.8 and 6.1.1.4'
Zr Zr -2.9673 0.5597 'International Tables Vol C Tables 4.2.6.8 and 6.1.1.4'

loop_
_geom_angle_atom_site_label_1
_geom_angle_atom_site_label_2
_geom_angle_atom_site_label_3
_geom_angle
N1 Zr1 Cl1 103.9(3)
N1 Zr1 Cl2 103.0(3)
Cl1 Zr1 Cl2 105.30(17)
N1 Zr1 C2 108.5(4)
Cl1 Zr1 C2 137.6(3)
Cl2 Zr1 C2 93.3(3)
N1 Zr1 C5 114.9(4)
Cl1 Zr1 C5 87.2(3)
Cl2 Zr1 C5 136.0(3)
C2 Zr1 C5 54.7(3)
N1 Zr1 C1 95.1(4)
Cl1 Zr1 C1 118.7(3)
Cl2 Zr1 C1 126.3(3)
C2 Zr1 C1 33.1(4)
C5 Zr1 C1 33.2(4)
N1 Zr1 C3 140.9(4)
Cl1 Zr1 C3 112.0(3)
Cl2 Zr1 C3 82.4(3)
C2 Zr1 C3 32.6(4)
C5 Zr1 C3 54.1(4)
C1 Zr1 C3 54.3(4)
N1 Zr1 C4 146.8(4)
Cl1 Zr1 C4 84.9(3)
Cl2 Zr1 C4 105.3(3)
C2 Zr1 C4 53.2(3)
C5 Zr1 C4 32.6(4)
C1 Zr1 C4 53.9(4)
C3 Zr1 C4 31.6(4)
C11 N1 C23 113.7(8)
C11 N1 Zr1 124.9(7)
C23 N1 Zr1 121.1(7)
C25 N2 C30 113.1(11)
C25 N2 C31 112.7(10)
C30 N2 C31 109.4(11)
C2 C1 C5 106.5(11)
C2 C1 C6 126.9(12)
C5 C1 C6 126.1(12)
C2 C1 Zr1 72.0(6)
C5 C1 Zr1 73.2(6)
C6 C1 Zr1 126.2(8)
C3 C2 C1 109.5(10)
C3 C2 C7 124.0(12)
C1 C2 C7 126.1(12)
C3 C2 Zr1 76.8(6)
C1 C2 Zr1 74.9(6)
C7 C2 Zr1 120.3(8)
C4 C3 C2 107.2(11)
C4 C3 C8 127.1(13)
C2 C3 C8 125.5(12)
C4 C3 Zr1 74.6(6)
C2 C3 Zr1 70.6(6)
C8 C3 Zr1 124.4(7)
C3 C4 C5 109.6(11)
C3 C4 C9 125.8(13)
C5 C4 C9 124.7(11)
C3 C4 Zr1 73.9(6)
C5 C4 Zr1 71.6(6)
C9 C4 Zr1 121.9(7)
C4 C5 C1 107.1(10)
C4 C5 C10 126.5(11)
C1 C5 C10 125.4(12)
C4 C5 Zr1 75.8(6)
C1 C5 Zr1 73.6(5)
C10 C5 Zr1 125.4(7)
C1 C6 H6A 109.5
C1 C6 H6B 109.5
H6A C6 H6B 109.5
C1 C6 H6C 109.5
H6A C6 H6C 109.5
H6B C6 H6C 109.5
C2 C7 H7A 109.5
C2 C7 H7B 109.5
H7A C7 H7B 109.5
C2 C7 H7C 109.5
H7A C7 H7C 109.5
H7B C7 H7C 109.5
C3 C8 H8A 109.5
C3 C8 H8B 109.5
H8A C8 H8B 109.5
C3 C8 H8C 109.5
H8A C8 H8C 109.5
H8B C8 H8C 109.5
C4 C9 H9A 109.5
C4 C9 H9B 109.5
H9A C9 H9B 109.5
C4 C9 H9C 109.5
H9A C9 H9C 109.5
H9B C9 H9C 109.5
C5 C10 H10A 109.5
C5 C10 H10B 109.5
H10A C10 H10B 109.5
C5 C10 H10C 109.5
H10A C10 H10C 109.5
H10B C10 H10C 109.5
C12 C11 N1 119.2(10)
C12 C11 C16 119.6(11)
N1 C11 C16 121.1(10)
C13 C12 C11 119.4(14)
C13 C12 C17 117.8(14)
C11 C12 C17 122.8(12)
C14 C13 C12 121.5(16)
C14 C13 H13 119.3
C12 C13 H13 119.3
C13 C14 C15 119.5(14)
C13 C14 H14 120.3
C15 C14 H14 120.3
C16 C15 C14 121.2(15)
C16 C15 H15 119.4
C14 C15 H15 119.4
C15 C16 C11 118.7(13)
C15 C16 C20 118.9(12)
C11 C16 C20 122.3(10)
C18 C17 C12 111.4(13)
C18 C17 C19 109.6(12)
C12 C17 C19 111.0(12)
C18 C17 H17 108.3
C12 C17 H17 108.3
C19 C17 H17 108.3
C17 C18 H18A 109.5
C17 C18 H18B 109.5
H18A C18 H18B 109.5
C17 C18 H18C 109.5
H18A C18 H18C 109.5
H18B C18 H18C 109.5
C17 C19 H19A 109.5
C17 C19 H19B 109.5
H19A C19 H19B 109.5
C17 C19 H19C 109.5
H19A C19 H19C 109.5
H19B C19 H19C 109.5
C16 C20 C22 113.2(10)
C16 C20 C21 110.5(10)
C22 C20 C21 108.2(10)
C16 C20 H20 108.2
C22 C20 H20 108.2
C21 C20 H20 108.2
C20 C21 H21A 109.5
C20 C21 H21B 109.5
H21A C21 H21B 109.5
C20 C21 H21C 109.5
H21A C21 H21C 109.5
H21B C21 H21C 109.5
C20 C22 H22A 109.5
C20 C22 H22B 109.5
H22A C22 H22B 109.5
C20 C22 H22C 109.5
H22A C22 H22C 109.5
H22B C22 H22C 109.5
N1 C23 C24 115.8(9)
N1 C23 H23A 108.3
C24 C23 H23A 108.3
N1 C23 H23B 108.3
C24 C23 H23B 108.3
H23A C23 H23B 107.4
C25 C24 C29 120.9(10)
C25 C24 C23 120.7(11)
C29 C24 C23 118.4(11)
C24 C25 C26 118.3(12)
C24 C25 N2 119.5(10)
C26 C25 N2 122.3(11)
C27 C26 C25 120.9(12)
C27 C26 H26 119.6
C25 C26 H26 119.6
C26 C27 C28 121.4(11)
C26 C27 H27 119.3
C28 C27 H27 119.3
C27 C28 C29 118.2(12)
C27 C28 H28 120.9
C29 C28 H28 120.9
C24 C29 C28 120.3(13)
C24 C29 H29 119.8
C28 C29 H29 119.8
N2 C30 H30A 109.5
N2 C30 H30B 109.5
H30A C30 H30B 109.5
N2 C30 H30C 109.5
H30A C30 H30C 109.5
H30B C30 H30C 109.5
N2 C31 H31A 109.5
N2 C31 H31B 109.5
H31A C31 H31B 109.5
N2 C31 H31C 109.5
H31A C31 H31C 109.5
H31B C31 H31C 109.5

loop_
_geom_bond_atom_site_label_1
_geom_bond_atom_site_label_2
_geom_bond_distance
Zr1 N1 2.040(9)
Zr1 Cl1 2.387(4)
Zr1 Cl2 2.410(4)
Zr1 C2 2.479(11)
Zr1 C5 2.512(10)
Zr1 C1 2.517(11)
Zr1 C3 2.558(11)
Zr1 C4 2.567(10)
N1 C11 1.434(14)
N1 C23 1.491(13)
N2 C25 1.425(16)
N2 C30 1.461(17)
N2 C31 1.466(17)
C1 C2 1.424(17)
C1 C5 1.438(16)
C1 C6 1.483(18)
C2 C3 1.415(16)
C2 C7 1.539(17)
C3 C4 1.395(16)
C3 C8 1.502(18)
C4 C5 1.427(16)
C4 C9 1.500(16)
C5 C10 1.491(15)
C6 H6A 0.9600
C6 H6B 0.9600
C6 H6C 0.9600
C7 H7A 0.9600
C7 H7B 0.9600
C7 H7C 0.9600
C8 H8A 0.9600
C8 H8B 0.9600
C8 H8C 0.9600
C9 H9A 0.9600
C9 H9B 0.9600
C9 H9C 0.9600
C10 H10A 0.9600
C10 H10B 0.9600
C10 H10C 0.9600
C11 C12 1.405(17)
C11 C16 1.439(16)
C12 C13 1.399(19)
C12 C17 1.541(19)
C13 C14 1.38(2)
C13 H13 0.9300
C14 C15 1.40(2)
C14 H14 0.9300
C15 C16 1.392(17)
C15 H15 0.9300
C16 C20 1.495(17)
C17 C18 1.533(19)
C17 C19 1.568(18)
C17 H17 0.9800
C18 H18A 0.9600
C18 H18B 0.9600
C18 H18C 0.9600
C19 H19A 0.9600
C19 H19B 0.9600
C19 H19C 0.9600
C20 C22 1.543(16)
C20 C21 1.573(13)
C20 H20 0.9800
C21 H21A 0.9600
C21 H21B 0.9600
C21 H21C 0.9600
C22 H22A 0.9600
C22 H22B 0.9600
C22 H22C 0.9600
C23 C24 1.553(14)
C23 H23A 0.9700
C23 H23B 0.9700
C24 C25 1.393(16)
C24 C29 1.398(17)
C25 C26 1.421(15)
C26 C27 1.370(18)
C26 H26 0.9300
C27 C28 1.400(19)
C27 H27 0.9300
C28 C29 1.417(16)
C28 H28 0.9300
C29 H29 0.9300
C30 H30A 0.9600
C30 H30B 0.9600
C30 H30C 0.9600
C31 H31A 0.9600
C31 H31B 0.9600
C31 H31C 0.9600
